data_7234286
loop_
_publ_author_name
'Fang-Fang Wang'
'Cheng Chen'
'Yi Zhang'
'Heng-Yun Ye'
'Qiong Ye'
'Da-Wei Fu'

_publ_section_title
;
 A prominent dielectric material with extremely high-temperature and
 reversible phase transition in the high thermally stable perovskite-like
 architecture
;
_journal_name_full 'Journal of Materials Chemistry C'
_journal_page_first 6350
_journal_page_last 6358
_journal_paper_doi 10.1039/C5TC01004G
_journal_volume 3
_journal_year 2015
_chemical_formula_sum 'C6 H8 Mn N2 O6'
_chemical_formula_weight 259.08
_space_group_IT_number 14
_space_group_name_Hall '-P 2ybc'
_space_group_name_H-M_alt 'P 1 21/c 1'
_symmetry_cell_setting monoclinic
_symmetry_space_group_name_Hall '-P 2ybc'
_symmetry_space_group_name_H-M 'P 1 21/c 1'
_atom_sites_solution_hydrogens geom
_atom_sites_solution_primary direct
_atom_sites_solution_secondary difmap
_cell_angle_alpha 90.00
_cell_angle_beta 133.15(2)
_cell_angle_gamma 90.00
_cell_formula_units_Z 8
_cell_length_a 12.345(7)
_cell_length_b 12.481(7)
_cell_length_c 12.850(3)
_cell_measurement_temperature 293(2)
_cell_measurement_theta_max 25.00
_cell_measurement_theta_min 3.23
_cell_volume 1444.5(13)
_computing_structure_refinement 'SHELXL-97 (Sheldrick, 1997)'
_computing_structure_solution 'SHELXS-97 (Sheldrick, 1990)'
_diffrn_ambient_temperature 293(2)
_diffrn_measured_fraction_theta_full 0.987
_diffrn_measured_fraction_theta_max 0.987
_diffrn_radiation_monochromator graphite
_diffrn_radiation_source 'fine-focus sealed tube'
_diffrn_radiation_type MoK\a
_diffrn_radiation_wavelength 0.71073
_diffrn_reflns_av_R_equivalents 0.0321
_diffrn_reflns_av_sigmaI/netI 0.0364
_diffrn_reflns_limit_h_max 16
_diffrn_reflns_limit_h_min -15
_diffrn_reflns_limit_k_max 16
_diffrn_reflns_limit_k_min -15
_diffrn_reflns_limit_l_max 16
_diffrn_reflns_limit_l_min -22
_diffrn_reflns_number 13814
_diffrn_reflns_theta_full 27.50
_diffrn_reflns_theta_max 27.50
_diffrn_reflns_theta_min 2.26
_exptl_absorpt_coefficient_mu 1.344
_exptl_absorpt_correction_T_max 0.750
_exptl_absorpt_correction_T_min 0.743
_exptl_crystal_colour colourless
_exptl_crystal_density_diffrn 1.737
_exptl_crystal_density_method 'not measured'
_exptl_crystal_description block
_exptl_crystal_F_000 1048
_exptl_crystal_size_max 0.2
_exptl_crystal_size_mid 0.2
_exptl_crystal_size_min 0.1
_refine_diff_density_max 0.558
_refine_diff_density_min -0.413
_refine_diff_density_rms 0.095
_refine_ls_extinction_method none
_refine_ls_goodness_of_fit_ref 1.156
_refine_ls_hydrogen_treatment mixed
_refine_ls_matrix_type full
_refine_ls_number_parameters 279
_refine_ls_number_reflns 4489
_refine_ls_number_restraints 0
_refine_ls_restrained_S_all 1.156
_refine_ls_R_factor_all 0.0622
_refine_ls_R_factor_gt 0.0415
_refine_ls_shift/su_max 0.000
_refine_ls_shift/su_mean 0.000
_refine_ls_structure_factor_coef Fsqd
_refine_ls_weighting_details 'calc w=1/[\s^2^(Fo^2^)+(0.0535P)^2^+0.8383P] where P=(Fo^2^+2Fc^2^)/3'
_refine_ls_weighting_scheme calc
_refine_ls_wR_factor_gt 0.1115
_refine_ls_wR_factor_ref 0.1295
_reflns_number_gt 3301
_reflns_number_total 4489
_reflns_threshold_expression >2sigma(I)
_cod_data_source_file J-Mater-Chem-C-2015-3-6350.cif
_cod_data_source_block rt
_cod_original_cell_volume 1979.9(1)
_cod_original_sg_symbol_H-M 'P 21/c'
_cod_database_code 7234286

loop_
_symmetry_equiv_pos_as_xyz
'x, y, z'
'-x, y+1/2, -z+1/2'
'-x, -y, -z'
'x, -y-1/2, z-1/2'

loop_
_atom_site_label
_atom_site_type_symbol
_atom_site_fract_x
_atom_site_fract_y
_atom_site_fract_z
_atom_site_U_iso_or_equiv
_atom_site_adp_type
_atom_site_occupancy
_atom_site_symmetry_multiplicity
_atom_site_calc_flag
_atom_site_refinement_flags
_atom_site_disorder_assembly
_atom_site_disorder_group
Mn1 Mn 0.73393(4) 0.25238(3) 0.49340(3) 0.01831(13) Uani 1 1 d . . .
Mn2 Mn 0.23223(4) 0.25285(3) -0.00786(3) 0.01853(13) Uani 1 1 d . . .
O1 O 0.5321(3) 0.2409(2) 0.32990(17) 0.0508(7) Uani 1 1 d . . .
O2 O 0.7804(3) 0.08799(17) 0.47997(18) 0.0447(6) Uani 1 1 d . . .
O3 O 0.6081(2) 0.18710(17) 0.52983(16) 0.0336(5) Uani 1 1 d . . .
O4 O 0.9300(3) 0.2406(2) 0.65776(17) 0.0526(7) Uani 1 1 d . . .
O5 O 0.6913(3) 0.41457(16) 0.50937(18) 0.0378(5) Uani 1 1 d . . .
O6 O 0.8628(3) 0.31193(19) 0.4615(2) 0.0476(6) Uani 1 1 d . . .
O7 O 0.3663(3) 0.23404(19) 0.15987(16) 0.0424(6) Uani 1 1 d . . .
O8 O 0.8284(2) -0.08496(15) 0.50273(17) 0.0347(5) Uani 1 1 d . . .
O9 O 0.4244(2) 0.18292(18) 0.52541(17) 0.0382(5) Uani 1 1 d . . .
O10 O 1.1063(3) 0.2515(2) 0.82743(16) 0.0480(7) Uani 1 1 d . . .
O11 O 0.7121(2) 0.59038(15) 0.51855(16) 0.0330(5) Uani 1 1 d . . .
O12 O 1.0601(2) 0.30784(18) 0.48196(19) 0.0423(6) Uani 1 1 d . . .
C1 C 0.4807(3) 0.2709(3) 0.2445(2) 0.0340(7) Uani 1 1 d . . .
H1 H 0.5307 0.3251 0.2428 0.041 Uiso 1 1 calc R . .
C2 C 0.8031(4) 0.0027(2) 0.5226(3) 0.0323(7) Uani 1 1 d . . .
H2 H 0.8015 0.0028 0.5745 0.039 Uiso 1 1 calc R . .
C3 C 0.4857(3) 0.2163(3) 0.4964(2) 0.0310(7) Uani 1 1 d . . .
H3 H 0.4352 0.2682 0.4445 0.037 Uiso 1 1 calc R . .
C4 C 0.9887(3) 0.2813(3) 0.7420(2) 0.0325(7) Uani 1 1 d . . .
H4 H 0.9405 0.3392 0.7413 0.039 Uiso 1 1 calc R . .
C5 C 0.7127(4) 0.5011(2) 0.4872(2) 0.0293(6) Uani 1 1 d . . .
H5 H 0.7306 0.4995 0.4439 0.035 Uiso 1 1 calc R . .
C6 C 0.9474(3) 0.2700(3) 0.4559(3) 0.0355(7) Uani 1 1 d . . .
H6 H 0.9226 0.2011 0.4285 0.043 Uiso 1 1 calc R . .
N1 N 0.7779(3) 0.5400(3) 0.8255(2) 0.0459(7) Uani 1 1 d . . .
H1A H 0.8074 0.5542 0.8849 0.055 Uiso 1 1 calc R . .
N2 N 0.7495(4) 0.5496(3) 0.6932(3) 0.0540(9) Uani 1 1 d . . .
C7 C 0.6870(5) 0.4594(3) 0.7627(3) 0.0550(10) Uani 1 1 d . . .
H7 H 0.6446 0.4097 0.7751 0.066 Uiso 1 1 calc R . .
C9 C 0.8143(4) 0.5934(3) 0.7821(3) 0.0525(10) Uani 1 1 d . . .
H9 H 0.8764 0.6529 0.8102 0.063 Uiso 1 1 calc R . .
C8 C 0.6688(5) 0.4639(4) 0.6786(3) 0.0623(11) Uani 1 1 d . . .
H8 H 0.6124 0.4178 0.6218 0.075 Uiso 1 1 calc R . .
N3 N 0.7379(4) 0.9219(2) 0.7845(2) 0.0438(7) Uani 1 1 d . . .
N4 N 0.7210(4) 1.0444(2) 0.6923(2) 0.0467(8) Uani 1 1 d . . .
H4A H 0.6844 1.0882 0.6421 0.056 Uiso 1 1 calc R . .
C10 C 0.8758(4) 0.9600(3) 0.8369(3) 0.0447(8) Uani 1 1 d . . .
H10 H 0.9630 0.9372 0.9019 0.054 Uiso 1 1 calc R . .
C11 C 0.6434(4) 0.9752(3) 0.6953(3) 0.0529(10) Uani 1 1 d . . .
H11 H 0.5412 0.9653 0.6442 0.063 Uiso 1 1 calc R . .
C12 C 0.8644(4) 1.0367(3) 0.7786(3) 0.0478(9) Uani 1 1 d . . .
H12 H 0.9417 1.0768 0.7952 0.057 Uiso 1 1 calc R . .
H2A H 0.743(5) 0.569(4) 0.637(4) 0.093(16) Uiso 1 1 d . . .
H3A H 0.706(6) 0.865(5) 0.802(4) 0.12(2) Uiso 1 1 d . . .

loop_
_atom_site_aniso_label
_atom_site_aniso_U_11
_atom_site_aniso_U_22
_atom_site_aniso_U_33
_atom_site_aniso_U_23
_atom_site_aniso_U_13
_atom_site_aniso_U_12
Mn1 0.0191(2) 0.0181(2) 0.0161(2) -0.00043(14) 0.01137(18) 0.00023(14)
Mn2 0.0203(2) 0.0184(2) 0.0169(2) -0.00091(15) 0.01268(18) -0.00042(15)
O1 0.0412(14) 0.0682(18) 0.0178(11) 0.0015(10) 0.0103(11) -0.0127(12)
O2 0.0754(17) 0.0258(12) 0.0508(14) 0.0043(11) 0.0501(14) 0.0097(11)
O3 0.0309(11) 0.0390(12) 0.0396(12) 0.0158(10) 0.0275(10) 0.0096(9)
O4 0.0390(13) 0.0640(18) 0.0196(11) -0.0025(11) 0.0064(10) 0.0114(12)
O5 0.0567(14) 0.0181(10) 0.0581(15) 0.0009(10) 0.0469(13) 0.0023(9)
O6 0.0501(14) 0.0426(14) 0.0804(18) 0.0044(13) 0.0564(15) 0.0022(11)
O7 0.0409(13) 0.0525(14) 0.0182(10) -0.0001(10) 0.0142(10) -0.0050(11)
O8 0.0507(13) 0.0188(10) 0.0510(13) -0.0016(9) 0.0412(12) -0.0012(9)
O9 0.0357(11) 0.0426(13) 0.0492(13) 0.0154(11) 0.0341(11) 0.0132(10)
O10 0.0414(14) 0.0652(18) 0.0175(11) 0.0004(10) 0.0125(11) 0.0091(11)
O11 0.0486(13) 0.0193(10) 0.0429(12) -0.0040(9) 0.0359(11) -0.0054(9)
O12 0.0353(12) 0.0395(13) 0.0652(16) -0.0058(11) 0.0395(12) -0.0008(10)
C1 0.0324(16) 0.0385(18) 0.0246(15) 0.0027(13) 0.0169(14) 0.0011(13)
C2 0.0510(18) 0.0240(16) 0.0364(16) -0.0011(12) 0.0355(15) 0.0001(13)
C3 0.0342(16) 0.0281(16) 0.0336(16) 0.0104(12) 0.0243(14) 0.0081(12)
C4 0.0332(16) 0.0341(17) 0.0237(15) 0.0010(12) 0.0169(14) 0.0033(12)
C5 0.0379(15) 0.0247(16) 0.0309(16) -0.0003(12) 0.0256(14) 0.0008(12)
C6 0.0346(16) 0.0327(16) 0.0479(19) -0.0077(15) 0.0315(16) -0.0039(13)
N1 0.0555(18) 0.0513(18) 0.0392(16) 0.0023(14) 0.0356(15) 0.0023(15)
N2 0.066(2) 0.069(2) 0.0508(19) 0.0243(18) 0.0490(18) 0.0275(18)
C7 0.063(2) 0.050(2) 0.065(3) 0.001(2) 0.049(2) -0.0098(19)
C9 0.056(2) 0.043(2) 0.071(3) -0.002(2) 0.048(2) -0.0062(18)
C8 0.059(3) 0.069(3) 0.048(2) -0.016(2) 0.032(2) -0.006(2)
N3 0.0582(19) 0.0348(15) 0.0480(17) 0.0037(13) 0.0401(16) -0.0028(14)
N4 0.068(2) 0.0350(16) 0.0418(16) 0.0137(13) 0.0395(17) 0.0097(15)
C10 0.0411(18) 0.047(2) 0.0335(17) 0.0083(16) 0.0206(16) 0.0031(16)
C11 0.0379(18) 0.068(3) 0.0363(19) -0.0053(19) 0.0190(16) -0.0017(18)
C12 0.052(2) 0.043(2) 0.048(2) -0.0019(17) 0.0343(19) -0.0126(17)

loop_
_atom_type_symbol
_atom_type_description
_atom_type_scat_dispersion_real
_atom_type_scat_dispersion_imag
_atom_type_scat_source
C C 0.0033 0.0016 'International Tables Vol C Tables 4.2.6.8 and 6.1.1.4'
H H 0.0000 0.0000 'International Tables Vol C Tables 4.2.6.8 and 6.1.1.4'
Cl Cl 0.1484 0.1585 'International Tables Vol C Tables 4.2.6.8 and 6.1.1.4'
Mn Mn 0.3368 0.7283 'International Tables Vol C Tables 4.2.6.8 and 6.1.1.4'
N N 0.0061 0.0033 'International Tables Vol C Tables 4.2.6.8 and 6.1.1.4'
O O 0.0106 0.0060 'International Tables Vol C Tables 4.2.6.8 and 6.1.1.4'

loop_
_geom_angle_atom_site_label_1
_geom_angle_atom_site_label_2
_geom_angle_atom_site_label_3
_geom_angle
_geom_angle_site_symmetry_1
_geom_angle_site_symmetry_3
O6 Mn1 O5 90.00(9) . .
O6 Mn1 O4 91.36(12) . .
O5 Mn1 O4 92.18(9) . .
O6 Mn1 O1 93.33(11) . .
O5 Mn1 O1 94.27(10) . .
O4 Mn1 O1 172.02(10) . .
O6 Mn1 O2 90.02(9) . .
O5 Mn1 O2 179.06(9) . .
O4 Mn1 O2 86.88(9) . .
O1 Mn1 O2 86.67(10) . .
O6 Mn1 O3 177.96(8) . .
O5 Mn1 O3 91.46(8) . .
O4 Mn1 O3 87.16(11) . .
O1 Mn1 O3 87.98(10) . .
O2 Mn1 O3 88.49(9) . .
O12 Mn2 O10 97.10(10) 4_465 1_454
O12 Mn2 O9 172.01(8) 4_465 4_565
O10 Mn2 O9 90.86(10) 1_454 4_565
O12 Mn2 O8 89.01(9) 4_465 2_655
O10 Mn2 O8 96.38(9) 1_454 2_655
O9 Mn2 O8 89.36(9) 4_565 2_655
O12 Mn2 O11 90.99(9) 4_465 2_645
O10 Mn2 O11 81.76(9) 1_454 2_645
O9 Mn2 O11 90.89(9) 4_565 2_645
O8 Mn2 O11 178.13(8) 2_655 2_645
O12 Mn2 O7 82.33(10) 4_465 .
O10 Mn2 O7 173.16(9) 1_454 .
O9 Mn2 O7 89.86(9) 4_565 .
O8 Mn2 O7 90.43(9) 2_655 .
O11 Mn2 O7 91.42(9) 2_645 .
C1 O1 Mn1 140.4(2) . .
C2 O2 Mn1 136.0(2) . .
C3 O3 Mn1 128.6(2) . .
C4 O4 Mn1 141.6(2) . .
C5 O5 Mn1 130.9(2) . .
C6 O6 Mn1 133.9(2) . .
C1 O7 Mn2 139.9(2) . .
C2 O8 Mn2 129.9(2) . 2_645
C3 O9 Mn2 128.8(2) . 4_566
C4 O10 Mn2 143.3(2) . 1_656
C5 O11 Mn2 133.8(2) . 2_655
C6 O12 Mn2 134.6(2) . 4_666
O1 C1 O7 124.7(3) . .
O1 C1 H1 117.6 . .
O7 C1 H1 117.6 . .
O2 C2 O8 126.0(3) . .
O2 C2 H2 117.0 . .
O8 C2 H2 117.0 . .
O9 C3 O3 126.4(3) . .
O9 C3 H3 116.8 . .
O3 C3 H3 116.8 . .
O4 C4 O10 125.3(3) . .
O4 C4 H4 117.3 . .
O10 C4 H4 117.3 . .
O5 C5 O11 125.0(3) . .
O5 C5 H5 117.5 . .
O11 C5 H5 117.5 . .
O12 C6 O6 128.0(3) . .
O12 C6 H6 116.0 . .
O6 C6 H6 116.0 . .
C9 N1 C7 109.1(3) . .
C9 N1 H1A 125.4 . .
C7 N1 H1A 125.4 . .
C9 N2 C8 109.1(3) . .
C9 N2 H2A 133(3) . .
C8 N2 H2A 118(3) . .
C8 C7 N1 107.2(4) . .
C8 C7 H7 126.4 . .
N1 C7 H7 126.4 . .
N2 C9 N1 108.6(4) . .
N2 C9 H9 125.7 . .
N1 C9 H9 125.7 . .
C7 C8 N2 106.1(4) . .
C7 C8 H8 127.0 . .
N2 C8 H8 127.0 . .
C11 N3 C10 108.0(3) . .
C11 N3 H3A 122(3) . .
C10 N3 H3A 130(3) . .
C11 N4 C12 110.0(3) . .
C11 N4 H4A 125.0 . .
C12 N4 H4A 125.0 . .
C12 C10 N3 107.7(3) . .
C12 C10 H10 126.1 . .
N3 C10 H10 126.1 . .
N4 C11 N3 107.6(3) . .
N4 C11 H11 126.2 . .
N3 C11 H11 126.2 . .
N4 C12 C10 106.7(3) . .
N4 C12 H12 126.6 . .
C10 C12 H12 126.6 . .

loop_
_geom_bond_atom_site_label_1
_geom_bond_atom_site_label_2
_geom_bond_distance
_geom_bond_site_symmetry_2
Mn1 O6 2.151(2) .
Mn1 O5 2.158(2) .
Mn1 O4 2.164(2) .
Mn1 O1 2.171(2) .
Mn1 O2 2.186(2) .
Mn1 O3 2.203(2) .
Mn2 O12 2.144(2) 4_465
Mn2 O10 2.162(2) 1_454
Mn2 O9 2.171(2) 4_565
Mn2 O8 2.182(2) 2_655
Mn2 O11 2.190(2) 2_645
Mn2 O7 2.201(2) .
O1 C1 1.225(4) .
O2 C2 1.220(3) .
O3 C3 1.243(3) .
O4 C4 1.231(4) .
O5 C5 1.237(3) .
O6 C6 1.231(4) .
O7 C1 1.245(4) .
O8 C2 1.251(3) .
O8 Mn2 2.182(2) 2_645
O9 C3 1.240(3) .
O9 Mn2 2.171(2) 4_566
O10 C4 1.234(4) .
O10 Mn2 2.162(2) 1_656
O11 C5 1.245(3) .
O11 Mn2 2.190(2) 2_655
O12 C6 1.223(4) .
O12 Mn2 2.144(2) 4_666
C1 H1 0.9300 .
C2 H2 0.9300 .
C3 H3 0.9300 .
C4 H4 0.9300 .
C5 H5 0.9300 .
C6 H6 0.9300 .
N1 C9 1.305(5) .
N1 C7 1.341(5) .
N1 H1A 0.8600 .
N2 C9 1.296(5) .
N2 C8 1.361(6) .
N2 H2A 0.97(5) .
C7 C8 1.338(6) .
C7 H7 0.9300 .
C9 H9 0.9300 .
C8 H8 0.9300 .
N3 C11 1.329(5) .
N3 C10 1.351(5) .
N3 H3A 0.96(6) .
N4 C11 1.317(5) .
N4 C12 1.332(5) .
N4 H4A 0.8600 .
C10 C12 1.340(5) .
C10 H10 0.9300 .
C11 H11 0.9300 .
C12 H12 0.9300 .

loop_
_geom_hbond_atom_site_label_D
_geom_hbond_atom_site_label_H
_geom_hbond_atom_site_label_A
_geom_hbond_distance_DH
_geom_hbond_distance_HA
_geom_hbond_distance_DA
_geom_hbond_angle_DHA
_geom_hbond_site_symmetry_A
N1 H1A O8 0.86 1.95 2.792(4) 167.5 4_566
N1 H1A O2 0.86 2.61 3.138(4) 120.4 4_566
N4 H4A O3 0.86 1.94 2.803(4) 178.0 1_565
N4 H4A O9 0.86 2.63 3.211(4) 126.3 1_565
N2 H2A O11 0.97(5) 1.87(5) 2.829(4) 172(4) .
N3 H3A O7 0.96(6) 1.89(6) 2.851(4) 173(5) 3_666
N3 H3A O1 0.96(6) 2.54(5) 3.180(4) 124(4) 3_666

loop_
_geom_torsion_atom_site_label_1
_geom_torsion_atom_site_label_2
_geom_torsion_atom_site_label_3
_geom_torsion_atom_site_label_4
_geom_torsion
_geom_torsion_site_symmetry_1
_geom_torsion_site_symmetry_2
_geom_torsion_site_symmetry_3
_geom_torsion_site_symmetry_4
O6 Mn1 O1 C1 -14.0(4) . . . .
O5 Mn1 O1 C1 76.2(4) . . . .
O4 Mn1 O1 C1 -139.9(6) . . . .
O2 Mn1 O1 C1 -103.9(4) . . . .
O3 Mn1 O1 C1 167.5(4) . . . .
O6 Mn1 O2 C2 144.1(4) . . . .
O5 Mn1 O2 C2 53(5) . . . .
O4 Mn1 O2 C2 52.7(4) . . . .
O1 Mn1 O2 C2 -122.6(4) . . . .
O3 Mn1 O2 C2 -34.5(4) . . . .
O6 Mn1 O3 C3 -180(100) . . . .
O5 Mn1 O3 C3 44.7(3) . . . .
O4 Mn1 O3 C3 136.8(3) . . . .
O1 Mn1 O3 C3 -49.5(3) . . . .
O2 Mn1 O3 C3 -136.2(3) . . . .
O6 Mn1 O4 C4 111.2(4) . . . .
O5 Mn1 O4 C4 21.1(4) . . . .
O1 Mn1 O4 C4 -122.9(7) . . . .
O2 Mn1 O4 C4 -158.9(4) . . . .
O3 Mn1 O4 C4 -70.3(4) . . . .
O6 Mn1 O5 C5 11.8(3) . . . .
O4 Mn1 O5 C5 103.2(3) . . . .
O1 Mn1 O5 C5 -81.5(3) . . . .
O2 Mn1 O5 C5 103(5) . . . .
O3 Mn1 O5 C5 -169.6(3) . . . .
O5 Mn1 O6 C6 168.4(3) . . . .
O4 Mn1 O6 C6 76.2(3) . . . .
O1 Mn1 O6 C6 -97.3(3) . . . .
O2 Mn1 O6 C6 -10.6(3) . . . .
O3 Mn1 O6 C6 33(3) . . . .
O12 Mn2 O7 C1 -155.3(4) 4_465 . . .
O10 Mn2 O7 C1 119.0(8) 1_454 . . .
O9 Mn2 O7 C1 23.0(4) 4_565 . . .
O8 Mn2 O7 C1 -66.4(4) 2_655 . . .
O11 Mn2 O7 C1 113.9(4) 2_645 . . .
Mn1 O1 C1 O7 165.9(3) . . . .
Mn2 O7 C1 O1 -178.1(3) . . . .
Mn1 O2 C2 O8 -179.9(2) . . . .
Mn2 O8 C2 O2 -146.5(3) 2_645 . . .
Mn2 O9 C3 O3 168.2(2) 4_566 . . .
Mn1 O3 C3 O9 -173.7(2) . . . .
Mn1 O4 C4 O10 177.1(3) . . . .
Mn2 O10 C4 O4 -157.0(3) 1_656 . . .
Mn1 O5 C5 O11 -164.6(2) . . . .
Mn2 O11 C5 O5 172.4(2) 2_655 . . .
Mn2 O12 C6 O6 173.7(3) 4_666 . . .
Mn1 O6 C6 O12 -144.7(3) . . . .
C9 N1 C7 C8 0.4(5) . . . .
C8 N2 C9 N1 -0.5(5) . . . .
C7 N1 C9 N2 0.1(5) . . . .
N1 C7 C8 N2 -0.7(5) . . . .
C9 N2 C8 C7 0.8(5) . . . .
C11 N3 C10 C12 -0.2(4) . . . .
C12 N4 C11 N3 0.0(4) . . . .
C10 N3 C11 N4 0.2(4) . . . .
C11 N4 C12 C10 -0.1(4) . . . .
N3 C10 C12 N4 0.2(4) . . . .
